data_7221055
loop_
_publ_author_name
'Zheng, Bao-Hua'
'Hao, Xue-Na'
'An, Bo'
'Qiao, Jin-Zhong'
'Hu, Tuo-Ping'

_publ_section_title
;
 Ion template effects of 4,5-dicyanoimidazole in the assembly of a series
 of 3D bimetallic coordination networks
;
_journal_issue 32
_journal_name_full CrystEngComm
_journal_page_first 6103
_journal_paper_doi 10.1039/C5CE01097G
_journal_volume 17
_journal_year 2015
_chemical_formula_moiety '0.13(C240 H144 Cd24 N192 Na4 O48), 0.5(Cl)'
_chemical_formula_sum 'C30 H18 Cd3 Cl0.5 N24 Na0.5 O6'
_chemical_formula_weight 1177.10
_chemical_name_systematic
;
 ?
;
_space_group_crystal_system cubic
_space_group_IT_number 205
_space_group_name_Hall '-P 2ac 2ab 3'
_space_group_name_H-M_alt 'P a -3'
_symmetry_space_group_name_Hall '-P 2ac 2ab 3'
_symmetry_space_group_name_H-M 'P a -3'
_atom_sites_solution_hydrogens mixed
_audit_creation_date 2014-04-19
_audit_creation_method
;
Olex2 1.2
(compiled 2014.03.20 svn.r2914 for OlexSys, GUI svn.r4816)
;
_audit_update_record
;
2014-04-19 deposited with the CCDC.
2015-06-17 downloaded from the CCDC.
;
_cell_angle_alpha 90
_cell_angle_beta 90
_cell_angle_gamma 90
_cell_formula_units_Z 2
_cell_length_a 20.5415(7)
_cell_length_b 20.5415(7)
_cell_length_c 20.5415(7)
_cell_measurement_temperature 298(2)
_cell_volume 8667.6(5)
_computing_molecular_graphics 'Olex2 (Dolomanov et al., 2009)'
_computing_publication_material 'Olex2 (Dolomanov et al., 2009)'
_computing_structure_refinement 'ShelXL (Sheldrick, 2008)'
_diffrn_ambient_temperature 298.15
_diffrn_measured_fraction_theta_full 0.976
_diffrn_measured_fraction_theta_max 1.000
_diffrn_radiation_type MoK\a
_diffrn_radiation_wavelength 0.71073
_diffrn_reflns_av_R_equivalents 0.0511
_diffrn_reflns_av_unetI/netI 0.0120
_diffrn_reflns_Laue_measured_fraction_full 0.976
_diffrn_reflns_Laue_measured_fraction_max 1.000
_diffrn_reflns_limit_h_max 24
_diffrn_reflns_limit_h_min -24
_diffrn_reflns_limit_k_max 24
_diffrn_reflns_limit_k_min -24
_diffrn_reflns_limit_l_max 24
_diffrn_reflns_limit_l_min -24
_diffrn_reflns_number 88908
_diffrn_reflns_point_group_measured_fraction_full 0.976
_diffrn_reflns_point_group_measured_fraction_max 1.000
_diffrn_reflns_theta_full 25.242
_diffrn_reflns_theta_max 24.983
_diffrn_reflns_theta_min 1.717
_exptl_absorpt_coefficient_mu 1.565
_exptl_crystal_density_diffrn 1.804
_exptl_crystal_F_000 4576
_exptl_crystal_size_max 0.2
_exptl_crystal_size_mid 0.2
_exptl_crystal_size_min 0.15
_refine_diff_density_max 0.592
_refine_diff_density_min -0.700
_refine_diff_density_rms 0.070
_refine_ls_extinction_method none
_refine_ls_goodness_of_fit_ref 1.185
_refine_ls_hydrogen_treatment constr
_refine_ls_matrix_type full
_refine_ls_number_parameters 196
_refine_ls_number_reflns 2560
_refine_ls_number_restraints 0
_refine_ls_restrained_S_all 1.185
_refine_ls_R_factor_all 0.0311
_refine_ls_R_factor_gt 0.0278
_refine_ls_shift/su_max 0.064
_refine_ls_shift/su_mean 0.001
_refine_ls_structure_factor_coef Fsqd
_refine_ls_weighting_details 'w=1/[\s^2^(Fo^2^)+(0.0206P)^2^+21.5411P] where P=(Fo^2^+2Fc^2^)/3'
_refine_ls_weighting_scheme calc
_refine_ls_wR_factor_gt 0.0635
_refine_ls_wR_factor_ref 0.0651
_reflns_Friedel_coverage 0.000
_reflns_number_gt 2379
_reflns_number_total 2560
_reflns_threshold_expression 'I > 2\s(I)'
_cod_data_source_file c5ce01097g2.cif
_cod_data_source_block p
_cod_depositor_comments 'Adding full bibliography for 7221052--7221060.cif.'
_cod_original_cell_volume 8667.6(9)
_cod_original_formula_sum 'C30 H18 Cd3 Cl0.50 N24 Na0.50 O6'
_cod_database_code 7221055
_shelxl_version_number 2013-4
_shelx_space_group_comment
;
The symmetry employed for this shelxl refinement is uniquely defined
by the following loop, which should always be used as a source of
symmetry information in preference to the above space-group names.
They are only intended as comments.
;
_shelx_estimated_absorpt_t_max 0.799
_shelx_estimated_absorpt_t_min 0.745
_olex2_refinement_description
;
1. Fixed Uiso
 At 1.2 times of:
  All C(H) groups
 At 1.5 times of:
  All O(H,H) groups
2.a Rotating group:
 O2(H2A,H2B), O1(H1A,H1B)
2.b Aromatic/amide H refined with riding coordinates:
 C6(H6), C1(H1)
;
_olex2_computing_structure_refinement_long 'ShelXL (Sheldrick, 2008)'

loop_
_space_group_symop_operation_xyz
'x, y, z'
'-x+1/2, -y, z+1/2'
'-x, y+1/2, -z+1/2'
'x+1/2, -y+1/2, -z'
'z, x, y'
'z+1/2, -x+1/2, -y'
'-z+1/2, -x, y+1/2'
'-z, x+1/2, -y+1/2'
'y, z, x'
'-y, z+1/2, -x+1/2'
'y+1/2, -z+1/2, -x'
'-y+1/2, -z, x+1/2'
'-x, -y, -z'
'x-1/2, y, -z-1/2'
'x, -y-1/2, z-1/2'
'-x-1/2, y-1/2, z'
'-z, -x, -y'
'-z-1/2, x-1/2, y'
'z-1/2, x, -y-1/2'
'z, -x-1/2, y-1/2'
'-y, -z, -x'
'y, -z-1/2, x-1/2'
'-y-1/2, z-1/2, x'
'y-1/2, z, -x-1/2'

loop_
_atom_site_label
_atom_site_type_symbol
_atom_site_fract_x
_atom_site_fract_y
_atom_site_fract_z
_atom_site_U_iso_or_equiv
_atom_site_adp_type
_atom_site_occupancy
_atom_site_site_symmetry_order
_atom_site_calc_flag
_atom_site_refinement_flags_posn
_atom_site_refinement_flags_adp
_atom_site_refinement_flags_occupancy
Cd1 Cd 0.27612(2) 0.39816(2) 1.05954(2) 0.02185(9) Uani 1 1 d . . .
N1 N 0.27412(14) 0.43440(15) 0.95395(14) 0.0293(7) Uani 1 1 d . . .
N5 N 0.22462(14) 0.48662(14) 1.11173(15) 0.0284(7) Uani 1 1 d . . .
N6 N 0.16748(15) 0.54375(14) 1.18648(14) 0.0283(7) Uani 1 1 d . . .
N2 N 0.32221(15) 0.46490(15) 0.86038(14) 0.0278(7) Uani 1 1 d . . .
C6 C 0.18497(17) 0.48544(17) 1.16281(17) 0.0281(8) Uani 1 1 d . . .
H6 H 0.1703 0.4467 1.1810 0.034 Uiso 1 1 calc R . .
C7 C 0.19898(18) 0.58638(17) 1.14628(18) 0.0282(8) Uani 1 1 d . . .
C9 C 0.23337(18) 0.55185(18) 1.10111(19) 0.0317(8) Uani 1 1 d . . .
N8 N 0.1925(2) 0.71091(17) 1.1533(2) 0.0541(10) Uani 1 1 d . . .
C1 C 0.32528(18) 0.42942(18) 0.91484(17) 0.0285(8) Uani 1 1 d . . .
H1 H 0.3608 0.4031 0.9246 0.034 Uiso 1 1 calc R . .
C8 C 0.1949(2) 0.65552(18) 1.1513(2) 0.0350(9) Uani 1 1 d . . .
C4 C 0.26365(18) 0.49539(18) 0.86505(17) 0.0295(8) Uani 1 1 d . . .
C2 C 0.23406(19) 0.4759(2) 0.92185(19) 0.0353(9) Uani 1 1 d . . .
N4 N 0.2234(2) 0.5782(2) 0.7811(2) 0.0711(14) Uani 1 1 d . . .
C5 C 0.2410(2) 0.5412(2) 0.81804(19) 0.0415(10) Uani 1 1 d . . .
C3 C 0.1715(3) 0.4912(3) 0.9476(2) 0.078(2) Uani 1 1 d . . .
C10 C 0.2716(2) 0.5784(2) 1.0497(2) 0.0502(12) Uani 1 1 d . . .
N7 N 0.3000(2) 0.6027(2) 1.0090(3) 0.0825(17) Uani 1 1 d . . .
N3 N 0.1223(3) 0.4998(4) 0.9697(3) 0.152(4) Uani 1 1 d . . .
O2 O 0.29894(14) 0.35589(13) 1.16211(12) 0.0383(7) Uani 1 1 d . . .
H2A H 0.2785 0.3777 1.1911 0.057 Uiso 1 1 d GR . .
H2B H 0.2870 0.3160 1.1639 0.057 Uiso 1 1 d GR . .
O1 O 0.36654(13) 0.46755(14) 1.07482(14) 0.0421(7) Uani 1 1 d . . .
H1A H 0.3914 0.4660 1.0414 0.063 Uiso 1 1 d GR . .
H1B H 0.3531 0.5066 1.0801 0.063 Uiso 1 1 d GR . .
Cl2 Cl 0.5000 0.5000 1.0000 0.0376(5) Uani 1 6 d S T P
Na Na 0.0000 0.5000 1.0000 0.0483(10) Uani 1 6 d S T P

loop_
_atom_site_aniso_label
_atom_site_aniso_U_11
_atom_site_aniso_U_22
_atom_site_aniso_U_33
_atom_site_aniso_U_23
_atom_site_aniso_U_13
_atom_site_aniso_U_12
Cd1 0.02108(14) 0.02473(15) 0.01976(14) 0.00013(10) 0.00108(9) 0.00079(10)
N1 0.0283(16) 0.0343(17) 0.0252(15) 0.0084(13) 0.0046(13) 0.0058(13)
N5 0.0295(16) 0.0225(15) 0.0331(17) 0.0012(13) 0.0074(13) 0.0019(12)
N6 0.0339(17) 0.0239(15) 0.0270(16) -0.0004(12) 0.0066(13) -0.0002(13)
N2 0.0302(16) 0.0313(16) 0.0220(15) 0.0037(13) 0.0051(12) 0.0047(13)
C6 0.0316(19) 0.0214(18) 0.0312(19) 0.0009(15) 0.0067(16) -0.0003(15)
C7 0.0293(19) 0.0209(17) 0.034(2) 0.0037(15) 0.0033(16) 0.0008(14)
C9 0.031(2) 0.0268(19) 0.038(2) 0.0061(16) 0.0112(16) -0.0015(15)
N8 0.072(3) 0.026(2) 0.064(3) 0.0033(17) 0.011(2) 0.0024(18)
C1 0.0277(19) 0.0309(19) 0.0269(19) 0.0041(15) 0.0042(15) 0.0082(15)
C8 0.041(2) 0.025(2) 0.039(2) 0.0040(16) 0.0104(18) -0.0008(17)
C4 0.035(2) 0.0297(19) 0.0238(18) 0.0027(15) 0.0008(15) 0.0068(16)
C2 0.031(2) 0.045(2) 0.030(2) 0.0065(17) 0.0044(16) 0.0103(17)
N4 0.086(3) 0.078(3) 0.049(2) 0.030(2) 0.008(2) 0.035(3)
C5 0.045(2) 0.049(3) 0.031(2) 0.0098(19) 0.0055(18) 0.018(2)
C3 0.057(3) 0.132(5) 0.044(3) 0.039(3) 0.020(3) 0.053(3)
C10 0.052(3) 0.031(2) 0.068(3) 0.010(2) 0.029(2) 0.005(2)
N7 0.080(3) 0.064(3) 0.103(4) 0.037(3) 0.054(3) 0.009(3)
N3 0.093(4) 0.264(10) 0.099(4) 0.098(6) 0.058(4) 0.118(6)
O2 0.0613(18) 0.0290(14) 0.0246(13) -0.0015(11) 0.0018(13) 0.0093(13)
O1 0.0329(15) 0.0410(16) 0.0525(18) -0.0093(14) 0.0059(13) -0.0059(13)
Cl2 0.0376(5) 0.0376(5) 0.0376(5) -0.0018(6) 0.0018(6) 0.0018(6)
Na 0.0483(10) 0.0483(10) 0.0483(10) 0.0017(11) 0.0017(11) -0.0017(11)

loop_
_atom_type_symbol
_atom_type_description
_atom_type_scat_dispersion_real
_atom_type_scat_dispersion_imag
_atom_type_scat_source
C C 0.0033 0.0016 'International Tables Vol C Tables 4.2.6.8 and 6.1.1.4'
H H 0.0000 0.0000 'International Tables Vol C Tables 4.2.6.8 and 6.1.1.4'
Cd Cd -0.8075 1.2024 'International Tables Vol C Tables 4.2.6.8 and 6.1.1.4'
Cl Cl 0.1484 0.1585 'International Tables Vol C Tables 4.2.6.8 and 6.1.1.4'
N N 0.0061 0.0033 'International Tables Vol C Tables 4.2.6.8 and 6.1.1.4'
Na Na 0.0362 0.0249 'International Tables Vol C Tables 4.2.6.8 and 6.1.1.4'
O O 0.0106 0.0060 'International Tables Vol C Tables 4.2.6.8 and 6.1.1.4'

loop_
_geom_angle_atom_site_label_1
_geom_angle_atom_site_label_2
_geom_angle_atom_site_label_3
_geom_angle
_geom_angle_site_symmetry_1
_geom_angle_site_symmetry_3
N1 Cd1 N5 99.89(11) . .
N1 Cd1 N6 92.44(11) . 20_466
N1 Cd1 N2 91.50(10) . 19_557
N1 Cd1 O2 168.86(10) . .
N1 Cd1 O1 86.78(11) . .
N5 Cd1 N2 157.67(10) . 19_557
N5 Cd1 O1 80.07(10) . .
N6 Cd1 N5 98.99(11) 20_466 .
N6 Cd1 N2 99.65(11) 20_466 19_557
N6 Cd1 O2 94.02(10) 20_466 .
N6 Cd1 O1 178.64(11) 20_466 .
O2 Cd1 N5 88.07(10) . .
O2 Cd1 N2 78.47(10) . 19_557
O2 Cd1 O1 86.93(10) . .
O1 Cd1 N2 81.48(10) . 19_557
C1 N1 Cd1 122.2(2) . .
C1 N1 C2 103.6(3) . .
C2 N1 Cd1 132.4(2) . .
C6 N5 Cd1 128.3(2) . .
C6 N5 C9 102.9(3) . .
C9 N5 Cd1 128.5(2) . .
C6 N6 Cd1 124.9(2) . 23_656
C6 N6 C7 103.1(3) . .
C7 N6 Cd1 132.0(2) . 23_656
C1 N2 Cd1 117.5(2) . 22_576
C1 N2 C4 103.5(3) . .
C4 N2 Cd1 136.7(2) . 22_576
N5 C6 N6 115.7(3) . .
N5 C6 H6 122.1 . .
N6 C6 H6 122.1 . .
N6 C7 C8 124.5(3) . .
C9 C7 N6 108.8(3) . .
C9 C7 C8 126.7(3) . .
N5 C9 C10 124.4(3) . .
C7 C9 N5 109.4(3) . .
C7 C9 C10 126.2(4) . .
N1 C1 N2 115.3(3) . .
N1 C1 H1 122.3 . .
N2 C1 H1 122.3 . .
N8 C8 C7 177.7(5) . .
N2 C4 C2 108.5(3) . .
N2 C4 C5 123.0(3) . .
C2 C4 C5 128.4(3) . .
N1 C2 C4 109.1(3) . .
N1 C2 C3 120.3(4) . .
C4 C2 C3 130.5(4) . .
N4 C5 C4 179.1(6) . .
N3 C3 C2 175.9(7) . .
N7 C10 C9 176.2(5) . .
C3 N3 Na 166.4(8) . .
Cd1 O2 H2A 109.6 . .
Cd1 O2 H2B 109.8 . .
H2A O2 H2B 109.3 . .
Cd1 O1 H1A 109.9 . .
Cd1 O1 H1B 109.2 . .
H1A O1 H1B 109.2 . .
N3 Na N3 76.6(2) 8_656 11_466
N3 Na N3 76.6(2) 11_466 .
N3 Na N3 76.6(2) 8_656 .
N3 Na N3 103.4(2) 23_656 .
N3 Na N3 180.0 13_567 .
N3 Na N3 76.6(2) 20_466 13_567
N3 Na N3 103.4(2) 8_656 23_656
N3 Na N3 76.6(2) 20_466 23_656
N3 Na N3 103.4(2) 20_466 .
N3 Na N3 103.4(2) 8_656 13_567
N3 Na N3 103.4(2) 20_466 11_466
N3 Na N3 76.6(2) 23_656 13_567
N3 Na N3 103.4(2) 13_567 11_466
N3 Na N3 180.0(4) 20_466 8_656
N3 Na N3 180.0 23_656 11_466

loop_
_geom_bond_atom_site_label_1
_geom_bond_atom_site_label_2
_geom_bond_distance
_geom_bond_site_symmetry_2
Cd1 N1 2.294(3) .
Cd1 N5 2.360(3) .
Cd1 N6 2.305(3) 20_466
Cd1 N2 2.384(3) 19_557
Cd1 O2 2.327(2) .
Cd1 O1 2.362(3) .
N1 C1 1.327(4) .
N1 C2 1.356(5) .
N5 C6 1.328(4) .
N5 C9 1.370(5) .
N6 Cd1 2.305(3) 23_656
N6 C6 1.342(4) .
N6 C7 1.367(5) .
N2 Cd1 2.384(3) 22_576
N2 C1 1.337(5) .
N2 C4 1.360(5) .
C6 H6 0.9300 .
C7 C9 1.365(5) .
C7 C8 1.426(5) .
C9 C10 1.425(5) .
N8 C8 1.140(5) .
C1 H1 0.9300 .
C4 C2 1.375(5) .
C4 C5 1.427(5) .
C2 C3 1.425(6) .
N4 C5 1.133(5) .
C3 N3 1.122(7) .
C10 N7 1.134(6) .
N3 Na 2.588(6) .
O2 H2A 0.8552 .
O2 H2B 0.8549 .
O1 H1A 0.8559 .
O1 H1B 0.8554 .
Na N3 2.588(6) 20_466
Na N3 2.588(6) 11_466
Na N3 2.588(6) 23_656
Na N3 2.588(6) 8_656
Na N3 2.588(6) 13_567
